data_4507201
loop_
_publ_author_name
'Bhattacharya, Suman'
'Saha, Binoy K.'

_publ_section_title
;
 Polymorphism through Desolvation of the Solvates of a van der Waals Host
;
_journal_issue 2
_journal_name_full 'Crystal Growth &amp; Design'
_journal_page_first 606
_journal_paper_doi 10.1021/cg301269d
_journal_volume 13
_journal_year 2013
_chemical_formula_moiety 'C33 H36 O3, 1.5(C Cl4)'
_chemical_formula_sum 'C34.5 H36 Cl6 O3'
_chemical_formula_weight 711.33
_chemical_name_common 1H-TCM(1)
_chemical_name_systematic
;
2,4,6-Triethyl-1,3,5-trisphenoxymethylbenzene , tetrachloromethane (1)
;
_space_group_crystal_system triclinic
_space_group_IT_number 2
_space_group_name_Hall '-P 1'
_space_group_name_H-M_alt 'P -1'
_symmetry_space_group_name_Hall '-P 1'
_symmetry_space_group_name_H-M 'P -1'
_atom_sites_solution_hydrogens geom
_atom_sites_solution_primary direct
_atom_sites_solution_secondary difmap
_audit_creation_date 2012-04-11
_audit_creation_method
;
  Olex2 1.1
  (compiled Nov  1 2011 20:42:30, GUI svn.r3906)
;
_cell_angle_alpha 74.088(3)
_cell_angle_beta 89.036(3)
_cell_angle_gamma 78.281(3)
_cell_formula_units_Z 2
_cell_length_a 9.7646(3)
_cell_length_b 12.9702(4)
_cell_length_c 14.7450(5)
_cell_measurement_reflns_used 10194
_cell_measurement_temperature 150(2)
_cell_measurement_theta_max 29.2056
_cell_measurement_theta_min 2.8923
_cell_volume 1756.95(10)
_computing_cell_refinement
;
CrysAlisPro, Oxford Diffraction Ltd.,
Version 1.171.34.44 (release 25-10-2010 CrysAlis171 .NET)
(compiled Oct 25 2010,18:11:34)
;
_computing_data_collection
;
CrysAlisPro, Oxford Diffraction Ltd.,
Version 1.171.34.44 (release 25-10-2010 CrysAlis171 .NET)
(compiled Oct 25 2010,18:11:34)
;
_computing_data_reduction
;
CrysAlisPro, Oxford Diffraction Ltd.,
Version 1.171.34.44 (release 25-10-2010 CrysAlis171 .NET)
(compiled Oct 25 2010,18:11:34)
;
_computing_molecular_graphics
;
O. V. Dolomanov, L. J. Bourhis, R. J. Gildea, J. A. K. Howard and H. Puschmann,
OLEX2: a complete structure solution, refinement and analysis program.
J. Appl. Cryst. (2009). 42, 339-341.
;
_computing_publication_material
;
O. V. Dolomanov, L. J. Bourhis, R. J. Gildea, J. A. K. Howard and H. Puschmann,
OLEX2: a complete structure solution, refinement and analysis program.
J. Appl. Cryst. (2009). 42, 339-341.
;
_computing_structure_refinement
;
SHELXL, G.M. Sheldrick, Acta Cryst.
2008). A64, 112-122
;
_computing_structure_solution 'SHELXS-97 (Sheldrick, 1990)'
_diffrn_ambient_temperature 150(2)
_diffrn_detector_area_resol_mean 15.9821
_diffrn_measured_fraction_theta_full 0.998
_diffrn_measured_fraction_theta_max 0.854
_diffrn_measurement_details
;
  1 omega   -5.00   21.00   1.0000    4.0000
omega____ theta____ kappa____ phi______ frames
    -      -17.8085  -94.0000  150.0000 26

  2 omega  -38.00   43.00   1.0000    4.0000
omega____ theta____ kappa____ phi______ frames
    -      -17.8085   77.0000  -30.0000 81

  3 omega  -11.00   20.00   1.0000    4.0000
omega____ theta____ kappa____ phi______ frames
    -       19.6053   94.0000   81.0000 31

  4 omega  -10.00   59.00   1.0000    4.0000
omega____ theta____ kappa____ phi______ frames
    -       19.6053   77.0000  -60.0000 69

  5 omega   -5.00   85.00   1.0000    4.0000
omega____ theta____ kappa____ phi______ frames
    -       19.6053   37.0000 -120.0000 90

  6 omega  -53.00   45.00   1.0000    4.0000
omega____ theta____ kappa____ phi______ frames
    -       19.6053  -37.0000   60.0000 98

  7 omega  -94.00  -32.00   1.0000    4.0000
omega____ theta____ kappa____ phi______ frames
    -      -17.8085  179.0000  120.0000 62

  8 omega  -10.00   72.00   1.0000    4.0000
omega____ theta____ kappa____ phi______ frames
    -       19.6053   77.0000   30.0000 82
;
_diffrn_measurement_device_type 'Xcalibur, Eos'
_diffrn_measurement_method '\w scans'
_diffrn_orient_matrix_UB_11 -0.0006352000
_diffrn_orient_matrix_UB_12 -0.0170310000
_diffrn_orient_matrix_UB_13 -0.0417528000
_diffrn_orient_matrix_UB_21 0.0471687000
_diffrn_orient_matrix_UB_22 0.0341596000
_diffrn_orient_matrix_UB_23 -0.0202059000
_diffrn_orient_matrix_UB_31 0.0573386000
_diffrn_orient_matrix_UB_32 -0.0438260000
_diffrn_orient_matrix_UB_33 0.0188356000
_diffrn_radiation_monochromator graphite
_diffrn_radiation_type 'Mo K\a'
_diffrn_radiation_wavelength 0.7107
_diffrn_reflns_av_R_equivalents 0.0321
_diffrn_reflns_av_unetI/netI 0.0383
_diffrn_reflns_limit_h_max 13
_diffrn_reflns_limit_h_min -12
_diffrn_reflns_limit_k_max 17
_diffrn_reflns_limit_k_min -16
_diffrn_reflns_limit_l_max 20
_diffrn_reflns_limit_l_min -19
_diffrn_reflns_number 19265
_diffrn_reflns_theta_full 25.00
_diffrn_reflns_theta_max 29.27
_diffrn_reflns_theta_min 2.90
_diffrn_source 'Enhance (Mo) X-ray Source'
_exptl_absorpt_coefficient_mu 0.522
_exptl_absorpt_correction_T_max 0.816
_exptl_absorpt_correction_T_min 0.774
_exptl_absorpt_correction_type multi-scan
_exptl_absorpt_process_details
;
CrysAlisPro, Oxford Diffraction Ltd.,
Version 1.171.34.44 (release 25-10-2010 CrysAlis171 .NET)
(compiled Oct 25 2010,18:11:34)
Empirical absorption correction using spherical harmonics,
 implemented in SCALE3 ABSPACK scaling algorithm.
;
_exptl_crystal_colour colourless
_exptl_crystal_density_diffrn 1.345
_exptl_crystal_density_method 'not measured'
_exptl_crystal_description block
_exptl_crystal_F_000 738
_exptl_crystal_size_max 0.45
_exptl_crystal_size_mid 0.41
_exptl_crystal_size_min 0.39
_refine_diff_density_max 1.051
_refine_diff_density_min -0.714
_refine_diff_density_rms 0.071
_refine_ls_extinction_method none
_refine_ls_goodness_of_fit_ref 1.029
_refine_ls_hydrogen_treatment mixed
_refine_ls_matrix_type full
_refine_ls_number_parameters 464
_refine_ls_number_reflns 9593
_refine_ls_number_restraints 83
_refine_ls_restrained_S_all 1.153
_refine_ls_R_factor_all 0.0937
_refine_ls_R_factor_gt 0.0710
_refine_ls_shift/su_max 0.001
_refine_ls_shift/su_mean 0.000
_refine_ls_structure_factor_coef Fsqd
_refine_ls_weighting_details 'calc w=1/[\s^2^(Fo^2^)+(0.0783P)^2^+2.6396P] where P=(Fo^2^+2Fc^2^)/3'
_refine_ls_weighting_scheme calc
_refine_ls_wR_factor_gt 0.1754
_refine_ls_wR_factor_ref 0.1934
_reflns_number_gt 6189
_reflns_number_total 9593
_reflns_threshold_expression >2sigma(I)
_cod_data_source_file cg301269d_si_001.cif
_cod_data_source_block 1H-TCM(1)
_cod_original_formula_sum 'C34.50 H36 Cl6 O3'
_cod_database_code 4507201

loop_
_space_group_symop_id
_space_group_symop_operation_xyz
1 'x, y, z'
2 '-x, -y, -z'

loop_
_atom_site_label
_atom_site_type_symbol
_atom_site_fract_x
_atom_site_fract_y
_atom_site_fract_z
_atom_site_U_iso_or_equiv
_atom_site_adp_type
_atom_site_occupancy
_atom_site_symmetry_multiplicity
_atom_site_calc_flag
_atom_site_refinement_flags
_atom_site_disorder_assembly
_atom_site_disorder_group
Cl5 Cl -0.01122(14) 0.85518(9) 0.00478(8) 0.0671(3) Uani 1 1 d D A .
Cl9 Cl 0.2230(7) 0.7168(9) 0.1212(5) 0.073(2) Uiso 0.290(11) 1 d PD A 2
O3 O 0.6337(2) 0.17125(15) 0.60134(14) 0.0267(4) Uani 1 1 d . . .
Cl17 Cl -0.0513(8) 0.6874(5) 0.1816(3) 0.0481(16) Uani 0.290(11) 1 d PD A 2
O5 O 0.2593(2) 0.59059(16) 0.66508(13) 0.0258(4) Uani 1 1 d . . .
O6 O 0.2956(2) 0.41817(18) 0.28244(14) 0.0292(5) Uani 1 1 d . . .
C5 C 0.2689(3) 0.3971(2) 0.44438(18) 0.0201(5) Uani 1 1 d . . .
C27 C 0.1959(3) 0.4007(2) 0.35437(19) 0.0239(5) Uani 1 1 d . . .
H27A H 0.166(3) 0.332(3) 0.356(2) 0.029 Uiso 1 1 d . . .
H27B H 0.112(4) 0.457(3) 0.340(2) 0.029 Uiso 1 1 d . . .
C4 C 0.3446(3) 0.2966(2) 0.50037(19) 0.0211(5) Uani 1 1 d . . .
C6 C 0.2663(3) 0.4945(2) 0.46953(17) 0.0185(5) Uani 1 1 d . . .
C1 C 0.3358(3) 0.4897(2) 0.55349(17) 0.0188(5) Uani 1 1 d . . .
C3 C 0.4134(3) 0.2930(2) 0.58400(18) 0.0208(5) Uani 1 1 d . . .
C20 C 0.4987(3) 0.1853(2) 0.6418(2) 0.0252(6) Uani 1 1 d . . .
H20A H 0.5082 0.1861 0.7070 0.030 Uiso 1 1 calc R . .
H20B H 0.4537 0.1257 0.6400 0.030 Uiso 1 1 calc R . .
C2 C 0.4096(3) 0.3891(2) 0.61136(17) 0.0190(5) Uani 1 1 d . . .
C7 C 0.4865(3) 0.3834(2) 0.70163(18) 0.0251(6) Uani 1 1 d . . .
H7A H 0.5095 0.4540 0.6965 0.030 Uiso 1 1 calc R . .
H7B H 0.5736 0.3298 0.7087 0.030 Uiso 1 1 calc R . .
C11 C 0.1898(3) 0.6032(2) 0.40543(18) 0.0227(5) Uani 1 1 d . . .
H11A H 0.1838 0.5966 0.3417 0.027 Uiso 1 1 calc R . .
H11B H 0.2436 0.6587 0.4042 0.027 Uiso 1 1 calc R . .
C13 C 0.3380(3) 0.5933(2) 0.58094(18) 0.0228(5) Uani 1 1 d . . .
H13A H 0.4337 0.5978 0.5929 0.027 Uiso 1 1 calc R . .
H13B H 0.2963 0.6569 0.5302 0.027 Uiso 1 1 calc R . .
C21 C 0.7289(3) 0.0760(2) 0.6414(2) 0.0249(6) Uani 1 1 d . . .
C28 C 0.2630(3) 0.4086(2) 0.19591(18) 0.0234(5) Uani 1 1 d . . .
C9 C 0.3539(3) 0.1922(2) 0.4704(2) 0.0289(6) Uani 1 1 d . . .
H9A H 0.4445 0.1446 0.4911 0.035 Uiso 1 1 calc R . .
H9B H 0.3471 0.2107 0.4020 0.035 Uiso 1 1 calc R . .
C33 C 0.1334(3) 0.3972(2) 0.1683(2) 0.0271(6) Uani 1 1 d . . .
H33 H 0.0602 0.3963 0.2095 0.032 Uiso 1 1 calc R . .
C14 C 0.2765(3) 0.6640(2) 0.7128(2) 0.0271(6) Uani 1 1 d . . .
C32 C 0.1142(3) 0.3872(2) 0.0781(2) 0.0331(7) Uani 1 1 d . . .
H32 H 0.0276 0.3788 0.0593 0.040 Uiso 1 1 calc R . .
C12 C 0.0424(3) 0.6407(3) 0.4364(2) 0.0342(7) Uani 1 1 d . . .
H12A H 0.0018 0.7120 0.3962 0.051 Uiso 1 1 calc R . .
H12B H 0.0470 0.6440 0.5005 0.051 Uiso 1 1 calc R . .
H12C H -0.0142 0.5897 0.4320 0.051 Uiso 1 1 calc R . .
C19 C 0.2371(3) 0.6392(3) 0.8064(2) 0.0372(7) Uani 1 1 d . . .
H19 H 0.2019 0.5765 0.8322 0.045 Uiso 1 1 calc R . .
C26 C 0.8613(3) 0.0696(2) 0.6046(2) 0.0318(6) Uani 1 1 d . . .
H26 H 0.8808 0.1274 0.5563 0.038 Uiso 1 1 calc R . .
C22 C 0.6990(3) -0.0101(2) 0.7126(2) 0.0329(7) Uani 1 1 d . . .
H22 H 0.6103 -0.0061 0.7370 0.039 Uiso 1 1 calc R . .
C31 C 0.2212(4) 0.3895(3) 0.0164(2) 0.0436(8) Uani 1 1 d . . .
H31 H 0.2075 0.3819 -0.0435 0.052 Uiso 1 1 calc R . .
C23 C 0.8041(4) -0.1029(3) 0.7472(3) 0.0442(8) Uani 1 1 d . . .
H23 H 0.7848 -0.1612 0.7951 0.053 Uiso 1 1 calc R . .
C15 C 0.3288(3) 0.7574(3) 0.6738(3) 0.0372(7) Uani 1 1 d . . .
H15 H 0.3551 0.7740 0.6114 0.045 Uiso 1 1 calc R . .
C25 C 0.9639(3) -0.0234(3) 0.6405(3) 0.0409(8) Uani 1 1 d . . .
H25 H 1.0529 -0.0278 0.6163 0.049 Uiso 1 1 calc R . .
C29 C 0.3716(3) 0.4118(3) 0.1336(2) 0.0357(7) Uani 1 1 d . . .
H29 H 0.4586 0.4197 0.1522 0.043 Uiso 1 1 calc R . .
C8 C 0.4026(4) 0.3526(3) 0.7896(2) 0.0367(7) Uani 1 1 d . . .
H8A H 0.3166 0.4057 0.7835 0.055 Uiso 1 1 calc R . .
H8B H 0.4562 0.3512 0.8441 0.055 Uiso 1 1 calc R . .
H8C H 0.3824 0.2815 0.7965 0.055 Uiso 1 1 calc R . .
C24 C 0.9354(4) -0.1099(3) 0.7119(3) 0.0456(9) Uani 1 1 d . . .
H24 H 1.0047 -0.1722 0.7358 0.055 Uiso 1 1 calc R . .
C17 C 0.3023(4) 0.8010(4) 0.8229(4) 0.0679(15) Uani 1 1 d . . .
H17 H 0.3111 0.8472 0.8599 0.082 Uiso 1 1 calc R . .
C30 C 0.3495(4) 0.4032(3) 0.0441(2) 0.0466(9) Uani 1 1 d . . .
H30 H 0.4214 0.4066 0.0019 0.056 Uiso 1 1 calc R . .
C10 C 0.2388(4) 0.1303(3) 0.5109(3) 0.0399(8) Uani 1 1 d . . .
H10A H 0.2546 0.0619 0.4953 0.060 Uiso 1 1 calc R . .
H10B H 0.1493 0.1736 0.4846 0.060 Uiso 1 1 calc R . .
H10C H 0.2403 0.1168 0.5783 0.060 Uiso 1 1 calc R . .
C16 C 0.3410(4) 0.8260(4) 0.7300(4) 0.0576(11) Uani 1 1 d . . .
H16 H 0.3757 0.8891 0.7047 0.069 Uiso 1 1 calc R . .
C18 C 0.2510(4) 0.7085(4) 0.8602(3) 0.0548(11) Uani 1 1 d . . .
H18 H 0.2251 0.6920 0.9227 0.066 Uiso 1 1 calc R . .
Cl3 Cl 0.6383(2) 0.95323(17) 0.11927(16) 0.0599(5) Uani 0.50 1 d P . 5
Cl2 Cl 0.4191(3) 1.13577(18) 0.03200(16) 0.0616(5) Uani 0.50 1 d P . 5
Cl4 Cl 0.3780(3) 0.9180(2) 0.0582(2) 0.0742(7) Uani 0.50 1 d P . 5
C35 C 0.0473(4) 0.7890(3) 0.1212(3) 0.0553(10) Uani 1 1 d D . .
C34 C 0.5163(12) 1.0009(10) 0.0255(7) 0.070(3) Uiso 0.50 1 d P . 5
Cl16 Cl -0.0816(5) 0.7178(6) 0.1803(3) 0.0682(14) Uiso 0.454(11) 1 d PD A 1
Cl12 Cl 0.0928(11) 0.8655(6) 0.1903(6) 0.0625(17) Uani 0.454(11) 1 d PD A 1
Cl10 Cl 0.2266(16) 0.8167(16) 0.0944(13) 0.125(6) Uiso 0.127(4) 1 d PD B 3
Cl8 Cl 0.2013(4) 0.6822(4) 0.12449(17) 0.0499(13) Uani 0.454(11) 1 d PD A 1
Cl1 Cl 0.5765(7) 1.0075(5) -0.0786(4) 0.167(2) Uani 0.50 1 d P . 5
Cl7 Cl 0.1072(14) 0.6611(6) 0.1284(6) 0.051(2) Uiso 0.128(4) 1 d PD A 4
Cl15 Cl -0.1169(15) 0.8369(15) 0.1699(14) 0.135(7) Uiso 0.128(4) 1 d PD A 4
Cl11 Cl 0.1594(16) 0.8626(12) 0.1505(13) 0.098(5) Uiso 0.128(4) 1 d PD A 4
Cl13 Cl 0.0433(11) 0.8837(9) 0.1840(7) 0.0460(16) Uani 0.290(11) 1 d PD A 2
Cl6 Cl 0.0403(11) 0.6642(5) 0.1459(6) 0.043(2) Uiso 0.127(4) 1 d PD A 3
Cl14 Cl -0.011(2) 0.8800(14) 0.1862(13) 0.099(8) Uiso 0.127(4) 1 d PD A 3

loop_
_atom_site_aniso_label
_atom_site_aniso_U_11
_atom_site_aniso_U_22
_atom_site_aniso_U_33
_atom_site_aniso_U_23
_atom_site_aniso_U_13
_atom_site_aniso_U_12
Cl5 0.0878(8) 0.0542(6) 0.0521(6) -0.0172(5) -0.0179(5) 0.0069(5)
O3 0.0242(10) 0.0194(9) 0.0310(10) -0.0015(8) 0.0056(8) 0.0000(7)
Cl17 0.057(3) 0.024(2) 0.063(2) -0.0074(16) -0.033(2) -0.0122(18)
O5 0.0298(10) 0.0272(10) 0.0241(10) -0.0122(8) 0.0121(8) -0.0081(8)
O6 0.0238(10) 0.0473(12) 0.0231(10) -0.0164(9) 0.0056(8) -0.0137(9)
C5 0.0179(12) 0.0261(13) 0.0185(12) -0.0080(10) 0.0069(9) -0.0073(10)
C27 0.0190(13) 0.0328(15) 0.0227(13) -0.0109(11) 0.0041(10) -0.0075(11)
C4 0.0190(12) 0.0220(12) 0.0250(13) -0.0101(10) 0.0094(10) -0.0064(10)
C6 0.0156(12) 0.0209(12) 0.0178(11) -0.0033(9) 0.0065(9) -0.0041(9)
C1 0.0186(12) 0.0198(12) 0.0188(12) -0.0062(9) 0.0079(9) -0.0055(9)
C3 0.0194(12) 0.0206(12) 0.0215(12) -0.0049(9) 0.0074(10) -0.0040(10)
C20 0.0271(14) 0.0201(13) 0.0257(13) -0.0040(10) 0.0063(11) -0.0027(10)
C2 0.0184(12) 0.0230(12) 0.0158(11) -0.0048(9) 0.0067(9) -0.0059(10)
C7 0.0273(14) 0.0262(14) 0.0199(12) -0.0046(10) 0.0000(10) -0.0036(11)
C11 0.0219(13) 0.0236(13) 0.0203(12) -0.0034(10) 0.0044(10) -0.0029(10)
C13 0.0279(14) 0.0217(13) 0.0207(12) -0.0076(10) 0.0071(10) -0.0075(10)
C21 0.0284(14) 0.0176(12) 0.0283(14) -0.0088(10) -0.0025(11) 0.0000(10)
C28 0.0268(14) 0.0225(13) 0.0204(12) -0.0064(10) -0.0008(10) -0.0029(10)
C9 0.0302(15) 0.0251(14) 0.0353(15) -0.0153(12) 0.0057(12) -0.0053(11)
C33 0.0289(15) 0.0252(14) 0.0261(14) -0.0049(11) -0.0005(11) -0.0061(11)
C14 0.0211(13) 0.0320(15) 0.0293(14) -0.0169(12) -0.0020(11) 0.0036(11)
C32 0.0383(17) 0.0313(15) 0.0288(15) -0.0055(12) -0.0105(13) -0.0083(13)
C12 0.0271(15) 0.0281(15) 0.0390(17) -0.0027(12) 0.0079(12) 0.0039(12)
C19 0.0258(15) 0.052(2) 0.0315(16) -0.0188(14) 0.0005(12) 0.0079(13)
C26 0.0280(15) 0.0260(14) 0.0433(17) -0.0127(12) 0.0026(13) -0.0057(11)
C22 0.0364(17) 0.0242(14) 0.0328(15) -0.0052(12) 0.0039(13) 0.0015(12)
C31 0.056(2) 0.056(2) 0.0218(15) -0.0164(14) -0.0030(14) -0.0095(17)
C23 0.055(2) 0.0231(15) 0.0431(19) 0.0008(13) -0.0032(16) 0.0056(14)
C15 0.0343(17) 0.0327(16) 0.0496(19) -0.0220(14) -0.0002(14) -0.0037(13)
C25 0.0255(16) 0.0367(18) 0.063(2) -0.0209(16) 0.0001(15) -0.0018(13)
C29 0.0274(15) 0.054(2) 0.0278(15) -0.0154(14) 0.0037(12) -0.0080(14)
C8 0.0473(19) 0.0363(17) 0.0201(14) -0.0036(12) 0.0090(13) -0.0004(14)
C24 0.0400(19) 0.0304(17) 0.059(2) -0.0132(16) -0.0115(16) 0.0108(14)
C17 0.045(2) 0.096(4) 0.084(3) -0.075(3) -0.012(2) 0.007(2)
C30 0.044(2) 0.071(3) 0.0289(17) -0.0224(16) 0.0088(14) -0.0097(18)
C10 0.0438(19) 0.0312(16) 0.054(2) -0.0208(15) 0.0099(16) -0.0171(14)
C16 0.045(2) 0.053(2) 0.091(3) -0.049(2) -0.004(2) -0.0078(18)
C18 0.0359(19) 0.089(3) 0.047(2) -0.047(2) -0.0046(16) 0.008(2)
Cl3 0.0642(13) 0.0430(10) 0.0667(13) -0.0045(9) -0.0019(10) -0.0125(9)
Cl2 0.0725(14) 0.0502(11) 0.0558(12) -0.0074(9) 0.0006(10) -0.0087(10)
Cl4 0.0861(18) 0.0600(14) 0.0772(16) -0.0092(12) -0.0099(13) -0.0290(12)
C35 0.062(3) 0.063(3) 0.050(2) -0.0269(19) -0.0097(19) -0.015(2)
Cl12 0.080(5) 0.066(3) 0.059(2) -0.035(2) -0.009(3) -0.030(3)
Cl8 0.0525(19) 0.0426(19) 0.0385(12) 0.0047(10) -0.0058(9) 0.0053(14)
Cl1 0.219(6) 0.174(5) 0.108(3) -0.053(3) 0.084(4) -0.029(4)
Cl13 0.046(4) 0.068(4) 0.041(3) -0.037(3) 0.001(3) -0.019(3)

loop_
_atom_type_symbol
_atom_type_description
_atom_type_scat_dispersion_real
_atom_type_scat_dispersion_imag
_atom_type_scat_source
C C 0.0033 0.0016 'International Tables Vol C Tables 4.2.6.8 and 6.1.1.4'
H H 0.0000 0.0000 'International Tables Vol C Tables 4.2.6.8 and 6.1.1.4'
O O 0.0106 0.0060 'International Tables Vol C Tables 4.2.6.8 and 6.1.1.4'
Cl Cl 0.1484 0.1585 'International Tables Vol C Tables 4.2.6.8 and 6.1.1.4'

loop_
_geom_angle_atom_site_label_1
_geom_angle_atom_site_label_2
_geom_angle_atom_site_label_3
_geom_angle
_geom_angle_site_symmetry_1
_geom_angle_site_symmetry_3
C21 O3 C20 117.4(2) . .
C14 O5 C13 116.2(2) . .
C28 O6 C27 118.0(2) . .
C4 C5 C27 119.3(2) . .
C4 C5 C6 120.7(2) . .
C6 C5 C27 120.0(2) . .
O6 C27 C5 106.1(2) . .
O6 C27 H27A 108.0(19) . .
O6 C27 H27B 112(2) . .
C5 C27 H27A 114(2) . .
C5 C27 H27B 112(2) . .
H27A C27 H27B 106(3) . .
C5 C4 C9 120.6(2) . .
C3 C4 C5 119.4(2) . .
C3 C4 C9 120.0(2) . .
C5 C6 C11 119.8(2) . .
C1 C6 C5 119.2(2) . .
C1 C6 C11 120.9(2) . .
C6 C1 C2 120.7(2) . .
C6 C1 C13 120.4(2) . .
C2 C1 C13 118.9(2) . .
C4 C3 C20 119.0(2) . .
C4 C3 C2 120.7(2) . .
C2 C3 C20 120.2(2) . .
O3 C20 C3 107.1(2) . .
O3 C20 H20A 110.3 . .
O3 C20 H20B 110.3 . .
C3 C20 H20A 110.3 . .
C3 C20 H20B 110.3 . .
H20A C20 H20B 108.6 . .
C1 C2 C7 121.0(2) . .
C3 C2 C1 119.2(2) . .
C3 C2 C7 119.8(2) . .
C2 C7 H7A 108.9 . .
C2 C7 H7B 108.9 . .
C2 C7 C8 113.4(2) . .
H7A C7 H7B 107.7 . .
C8 C7 H7A 108.9 . .
C8 C7 H7B 108.9 . .
C6 C11 H11A 109.0 . .
C6 C11 H11B 109.0 . .
C6 C11 C12 113.1(2) . .
H11A C11 H11B 107.8 . .
C12 C11 H11A 109.0 . .
C12 C11 H11B 109.0 . .
O5 C13 C1 108.1(2) . .
O5 C13 H13A 110.1 . .
O5 C13 H13B 110.1 . .
C1 C13 H13A 110.1 . .
C1 C13 H13B 110.1 . .
H13A C13 H13B 108.4 . .
O3 C21 C26 115.3(3) . .
O3 C21 C22 124.2(3) . .
C22 C21 C26 120.5(3) . .
O6 C28 C33 124.8(2) . .
O6 C28 C29 114.9(3) . .
C33 C28 C29 120.3(3) . .
C4 C9 H9A 109.0 . .
C4 C9 H9B 109.0 . .
C4 C9 C10 112.7(2) . .
H9A C9 H9B 107.8 . .
C10 C9 H9A 109.0 . .
C10 C9 H9B 109.0 . .
C28 C33 H33 120.5 . .
C28 C33 C32 119.1(3) . .
C32 C33 H33 120.5 . .
O5 C14 C19 115.2(3) . .
O5 C14 C15 124.1(3) . .
C15 C14 C19 120.7(3) . .
C33 C32 H32 119.5 . .
C31 C32 C33 121.0(3) . .
C31 C32 H32 119.5 . .
C11 C12 H12A 109.5 . .
C11 C12 H12B 109.5 . .
C11 C12 H12C 109.5 . .
H12A C12 H12B 109.5 . .
H12A C12 H12C 109.5 . .
H12B C12 H12C 109.5 . .
C14 C19 H19 120.3 . .
C18 C19 C14 119.4(4) . .
C18 C19 H19 120.3 . .
C21 C26 H26 120.3 . .
C25 C26 C21 119.4(3) . .
C25 C26 H26 120.3 . .
C21 C22 H22 120.5 . .
C21 C22 C23 118.9(3) . .
C23 C22 H22 120.5 . .
C32 C31 H31 120.3 . .
C32 C31 C30 119.5(3) . .
C30 C31 H31 120.3 . .
C22 C23 H23 119.4 . .
C24 C23 C22 121.1(3) . .
C24 C23 H23 119.4 . .
C14 C15 H15 120.7 . .
C14 C15 C16 118.6(4) . .
C16 C15 H15 120.7 . .
C26 C25 H25 119.7 . .
C24 C25 C26 120.6(3) . .
C24 C25 H25 119.7 . .
C28 C29 H29 120.2 . .
C30 C29 C28 119.5(3) . .
C30 C29 H29 120.2 . .
C7 C8 H8A 109.5 . .
C7 C8 H8B 109.5 . .
C7 C8 H8C 109.5 . .
H8A C8 H8B 109.5 . .
H8A C8 H8C 109.5 . .
H8B C8 H8C 109.5 . .
C23 C24 C25 119.5(3) . .
C23 C24 H24 120.3 . .
C25 C24 H24 120.3 . .
C16 C17 H17 120.1 . .
C18 C17 H17 120.1 . .
C18 C17 C16 119.9(4) . .
C31 C30 H30 119.7 . .
C29 C30 C31 120.6(3) . .
C29 C30 H30 119.7 . .
C9 C10 H10A 109.5 . .
C9 C10 H10B 109.5 . .
C9 C10 H10C 109.5 . .
H10A C10 H10B 109.5 . .
H10A C10 H10C 109.5 . .
H10B C10 H10C 109.5 . .
C15 C16 H16 119.6 . .
C17 C16 C15 120.7(4) . .
C17 C16 H16 119.6 . .
C19 C18 H18 119.6 . .
C17 C18 C19 120.9(4) . .
C17 C18 H18 119.6 . .
C34 Cl3 Cl1 34.3(4) . 2_675
C34 Cl2 Cl4 47.3(3) 2_675 2_675
C34 Cl2 Cl4 48.1(4) . 2_675
C34 Cl2 C34 22.4(5) . 2_675
Cl1 Cl2 Cl4 86.33(19) 2_675 2_675
Cl1 Cl2 C34 38.3(4) 2_675 .
Cl1 Cl2 C34 47.6(3) 2_675 2_675
C34 Cl4 Cl2 48.1(4) 2_675 2_675
C34 Cl4 Cl2 57.6(4) . 2_675
C34 Cl4 C34 25.9(6) 2_675 .
Cl1 Cl4 Cl2 95.2(3) 2_675 2_675
Cl1 Cl4 C34 59.8(4) 2_675 2_675
Cl1 Cl4 C34 38.8(4) 2_675 .
Cl5 C35 Cl9 108.5(3) . .
Cl5 C35 Cl17 113.8(2) . .
Cl5 C35 Cl16 109.0(3) . .
Cl5 C35 Cl8 110.1(2) . .
Cl5 C35 Cl15 94.0(7) . .
Cl9 C35 Cl17 106.1(3) . .
Cl9 C35 Cl16 119.7(3) . .
Cl9 C35 Cl8 16.7(2) . .
Cl9 C35 Cl15 157.5(7) . .
Cl17 C35 Cl8 90.8(3) . .
Cl16 C35 Cl17 13.95(19) . .
Cl16 C35 Cl8 104.7(3) . .
Cl16 C35 Cl15 48.5(7) . .
Cl12 C35 Cl5 118.6(4) . .
Cl12 C35 Cl9 92.6(3) . .
Cl12 C35 Cl17 114.1(4) . .
Cl12 C35 Cl16 108.2(4) . .
Cl12 C35 Cl8 105.3(3) . .
Cl12 C35 Cl15 76.7(7) . .
Cl12 C35 Cl13 16.4(3) . .
Cl12 C35 Cl14 33.6(7) . .
Cl7 C35 Cl5 107.7(4) . .
Cl7 C35 Cl9 50.2(6) . .
Cl7 C35 Cl17 60.4(6) . .
Cl7 C35 Cl16 74.2(6) . .
Cl7 C35 Cl12 128.5(5) . .
Cl7 C35 Cl8 33.5(5) . .
Cl7 C35 Cl15 122.7(8) . .
Cl7 C35 Cl11 118.2(7) . .
Cl7 C35 Cl13 141.4(5) . .
Cl7 C35 Cl14 143.9(8) . .
Cl15 C35 Cl17 62.3(7) . .
Cl15 C35 Cl8 149.9(7) . .
Cl11 C35 Cl5 106.5(6) . .
Cl11 C35 Cl9 70.8(7) . .
Cl11 C35 Cl17 137.9(7) . .
Cl11 C35 Cl16 135.9(7) . .
Cl11 C35 Cl12 29.3(7) . .
Cl11 C35 Cl8 86.5(6) . .
Cl11 C35 Cl15 104.2(9) . .
Cl11 C35 Cl13 42.1(7) . .
Cl11 C35 Cl14 60.3(9) . .
Cl13 C35 Cl5 110.1(4) . .
Cl13 C35 Cl9 108.9(4) . .
Cl13 C35 Cl17 109.3(5) . .
Cl13 C35 Cl16 100.2(4) . .
Cl13 C35 Cl8 121.6(4) . .
Cl13 C35 Cl15 62.1(7) . .
Cl6 C35 Cl5 110.3(3) . .
Cl6 C35 Cl9 74.1(6) . .
Cl6 C35 Cl17 35.7(5) . .
Cl6 C35 Cl16 49.2(5) . .
Cl6 C35 Cl12 131.0(5) . .
Cl6 C35 Cl8 57.6(5) . .
Cl6 C35 Cl7 25.1(4) . .
Cl6 C35 Cl15 97.8(7) . .
Cl6 C35 Cl11 135.3(7) . .
Cl6 C35 Cl13 135.7(6) . .
Cl6 C35 Cl14 127.9(8) . .
Cl14 C35 Cl5 106.8(7) . .
Cl14 C35 Cl9 125.6(8) . .
Cl14 C35 Cl17 95.7(8) . .
Cl14 C35 Cl16 84.7(7) . .
Cl14 C35 Cl8 136.0(8) . .
Cl14 C35 Cl15 43.9(8) . .
Cl14 C35 Cl13 18.2(6) . .
Cl3 C34 Cl2 106.7(5) . .
Cl3 C34 Cl2 95.6(5) . 2_675
Cl3 C34 Cl4 105.7(6) . .
Cl3 C34 Cl4 97.2(6) . 2_675
Cl2 C34 Cl2 157.6(5) . 2_675
Cl2 C34 Cl4 100.6(6) . .
Cl4 C34 Cl2 75.1(4) . 2_675
Cl4 C34 Cl2 91.1(5) 2_675 2_675
Cl4 C34 Cl2 83.9(5) 2_675 .
Cl4 C34 Cl4 154.1(6) 2_675 .
C34 C34 Cl3 152(2) 2_675 .
C34 C34 Cl2 100.2(17) 2_675 .
C34 C34 Cl2 57.4(15) 2_675 2_675
C34 C34 Cl4 74.9(16) 2_675 .
C34 C34 Cl4 79.2(16) 2_675 2_675
C34 C34 Cl1 105.3(19) 2_675 2_675
C34 C34 Cl1 45.1(14) 2_675 .
Cl1 C34 Cl3 90.6(7) 2_675 .
Cl1 C34 Cl3 116.5(8) . .
Cl1 C34 Cl2 114.6(8) 2_675 2_675
Cl1 C34 Cl2 54.5(4) . 2_675
Cl1 C34 Cl2 111.0(7) . .
Cl1 C34 Cl2 68.5(6) 2_675 .
Cl1 C34 Cl4 41.1(5) 2_675 .
Cl1 C34 Cl4 114.8(6) . .
Cl1 C34 Cl4 152.4(10) 2_675 2_675
Cl1 C34 Cl4 41.7(4) . 2_675
Cl1 C34 Cl1 150.4(8) 2_675 .
Cl2 Cl1 Cl3 94.2(3) 2_675 2_675
Cl4 Cl1 Cl3 115.1(4) 2_675 2_675
Cl4 Cl1 Cl2 139.4(5) 2_675 2_675
Cl4 Cl1 C34 78.5(5) 2_675 .
C34 Cl1 Cl3 82.9(5) . 2_675
C34 Cl1 Cl3 55.1(6) 2_675 2_675
C34 Cl1 Cl2 77.9(5) . 2_675
C34 Cl1 Cl2 73.2(7) 2_675 2_675
C34 Cl1 Cl4 100.2(6) 2_675 2_675
C34 Cl1 C34 29.6(8) 2_675 .

loop_
_geom_bond_atom_site_label_1
_geom_bond_atom_site_label_2
_geom_bond_distance
_geom_bond_site_symmetry_2
Cl5 C35 1.743(4) .
Cl9 C35 1.780(7) .
O3 C20 1.436(3) .
O3 C21 1.375(3) .
Cl17 C35 1.816(6) .
O5 C13 1.444(3) .
O5 C14 1.367(3) .
O6 C27 1.431(3) .
O6 C28 1.364(3) .
C5 C27 1.502(4) .
C5 C4 1.402(4) .
C5 C6 1.407(4) .
C27 H27A 0.98(3) .
C27 H27B 0.96(3) .
C4 C3 1.399(4) .
C4 C9 1.521(4) .
C6 C1 1.402(4) .
C6 C11 1.518(3) .
C1 C2 1.406(4) .
C1 C13 1.510(3) .
C3 C20 1.507(4) .
C3 C2 1.405(4) .
C20 H20A 0.9700 .
C20 H20B 0.9700 .
C2 C7 1.516(4) .
C7 H7A 0.9700 .
C7 H7B 0.9700 .
C7 C8 1.524(4) .
C11 H11A 0.9700 .
C11 H11B 0.9700 .
C11 C12 1.527(4) .
C13 H13A 0.9700 .
C13 H13B 0.9700 .
C21 C26 1.389(4) .
C21 C22 1.384(4) .
C28 C33 1.384(4) .
C28 C29 1.391(4) .
C9 H9A 0.9700 .
C9 H9B 0.9700 .
C9 C10 1.532(4) .
C33 H33 0.9300 .
C33 C32 1.390(4) .
C14 C19 1.394(4) .
C14 C15 1.385(5) .
C32 H32 0.9300 .
C32 C31 1.373(5) .
C12 H12A 0.9600 .
C12 H12B 0.9600 .
C12 H12C 0.9600 .
C19 H19 0.9300 .
C19 C18 1.378(5) .
C26 H26 0.9300 .
C26 C25 1.385(4) .
C22 H22 0.9300 .
C22 C23 1.393(4) .
C31 H31 0.9300 .
C31 C30 1.384(5) .
C23 H23 0.9300 .
C23 C24 1.371(5) .
C15 H15 0.9300 .
C15 C16 1.394(5) .
C25 H25 0.9300 .
C25 C24 1.384(5) .
C29 H29 0.9300 .
C29 C30 1.380(4) .
C8 H8A 0.9600 .
C8 H8B 0.9600 .
C8 H8C 0.9600 .
C24 H24 0.9300 .
C17 H17 0.9300 .
C17 C16 1.384(7) .
C17 C18 1.367(7) .
C30 H30 0.9300 .
C10 H10A 0.9600 .
C10 H10B 0.9600 .
C10 H10C 0.9600 .
C16 H16 0.9300 .
C18 H18 0.9300 .
Cl3 C34 1.732(10) .
Cl3 Cl1 2.112(8) 2_675
Cl2 Cl4 2.458(4) 2_675
Cl2 C34 2.148(11) 2_675
Cl2 C34 1.839(12) .
Cl2 Cl1 1.788(7) 2_675
Cl4 Cl2 2.458(4) 2_675
Cl4 C34 1.839(13) 2_675
Cl4 C34 1.870(12) .
Cl4 Cl1 1.248(7) 2_675
C35 Cl16 1.785(6) .
C35 Cl12 1.722(6) .
C35 Cl8 1.817(5) .
C35 Cl7 1.617(8) .
C35 Cl15 1.809(11) .
C35 Cl11 1.721(10) .
C35 Cl13 1.723(8) .
C35 Cl6 1.575(7) .
C35 Cl14 1.723(11) .
C34 Cl2 2.148(11) 2_675
C34 Cl4 1.839(12) 2_675
C34 C34 0.831(18) 2_675
C34 Cl1 1.190(12) 2_675
C34 Cl1 1.622(12) .
Cl1 Cl3 2.112(8) 2_675
Cl1 Cl2 1.788(7) 2_675
Cl1 Cl4 1.248(7) 2_675
Cl1 C34 1.190(12) 2_675
